data_7040919
loop_
_publ_author_name
'Ahrens, Theresia'
'Teltewskoi, Michael'
'Ahrens, Mike'
'Braun, Thomas'
'Laubenstein, Reik'

_publ_section_title
;
 Competing reaction pathways of 3,3,3-trifluoropropene at rhodium hydrido,
 silyl and germyl complexes: C-F bond activation versus hydrogermylation.
;
_journal_issue 43
_journal_name_full 'Dalton transactions (Cambridge, England : 2003)'
_journal_page_first 17495
_journal_page_last 17507
_journal_paper_doi 10.1039/c6dt03027k
_journal_volume 45
_journal_year 2016
_chemical_formula_moiety 'C21 H19 F3 Ge'
_chemical_formula_sum 'C21 H19 F3 Ge'
_chemical_formula_weight 400.95
_chemical_name_systematic Compound_8
_space_group_IT_number 14
_symmetry_cell_setting monoclinic
_symmetry_space_group_name_Hall '-P 2ybc'
_symmetry_space_group_name_H-M 'P 1 21/c 1'
_atom_sites_solution_hydrogens geom
_atom_sites_solution_primary direct
_atom_sites_solution_secondary difmap
_audit_creation_method SHELXL-97
_audit_update_record
;
2016-07-28 deposited with the CCDC.
2016-10-07 downloaded from the CCDC.
;
_cell_angle_alpha 90.00
_cell_angle_beta 90.874(3)
_cell_angle_gamma 90.00
_cell_formula_units_Z 4
_cell_length_a 16.3551(13)
_cell_length_b 14.7943(10)
_cell_length_c 7.4616(6)
_cell_measurement_reflns_used 2635
_cell_measurement_temperature 102(2)
_cell_measurement_theta_max 24.55
_cell_measurement_theta_min 2.49
_cell_volume 1805.2(2)
_computing_cell_refinement 'Bruker SAINT'
_computing_data_collection 'Bruker APEX2'
_computing_data_reduction 'Bruker SAINT'
_computing_molecular_graphics 'Bruker SHELXTL'
_computing_publication_material 'Bruker SHELXTL'
_computing_structure_refinement 'SHELXL-97 (Sheldrick, 1997)'
_computing_structure_solution 'SHELXS-97 (Sheldrick 2008)'
_diffrn_ambient_temperature 102(2)
_diffrn_measured_fraction_theta_full 0.999
_diffrn_measured_fraction_theta_max 0.997
_diffrn_measurement_device_type 'Bruker D8 Venture'
_diffrn_measurement_method '\f and \w scans'
_diffrn_radiation_monochromator graphite
_diffrn_radiation_source 'fine-focus sealed tube'
_diffrn_radiation_type MoK\a
_diffrn_radiation_wavelength 0.71073
_diffrn_reflns_av_R_equivalents 0.1394
_diffrn_reflns_av_sigmaI/netI 0.0838
_diffrn_reflns_limit_h_max 19
_diffrn_reflns_limit_h_min -19
_diffrn_reflns_limit_k_max 17
_diffrn_reflns_limit_k_min -17
_diffrn_reflns_limit_l_max 8
_diffrn_reflns_limit_l_min -8
_diffrn_reflns_number 19769
_diffrn_reflns_theta_full 25.00
_diffrn_reflns_theta_max 25.09
_diffrn_reflns_theta_min 2.49
_exptl_absorpt_coefficient_mu 1.726
_exptl_absorpt_correction_T_max 0.7452
_exptl_absorpt_correction_T_min 0.6723
_exptl_absorpt_correction_type multi-scan
_exptl_absorpt_process_details 'Bruker APEX3'
_exptl_crystal_colour colourless
_exptl_crystal_density_diffrn 1.475
_exptl_crystal_density_method 'not measured'
_exptl_crystal_description plate
_exptl_crystal_F_000 816
_exptl_crystal_size_max 0.388
_exptl_crystal_size_mid 0.053
_exptl_crystal_size_min 0.011
_refine_diff_density_max 0.421
_refine_diff_density_min -0.409
_refine_diff_density_rms 0.097
_refine_ls_extinction_method none
_refine_ls_goodness_of_fit_ref 1.040
_refine_ls_hydrogen_treatment constr
_refine_ls_matrix_type full
_refine_ls_number_parameters 226
_refine_ls_number_reflns 3199
_refine_ls_number_restraints 0
_refine_ls_restrained_S_all 1.040
_refine_ls_R_factor_all 0.0874
_refine_ls_R_factor_gt 0.0487
_refine_ls_shift/su_max 0.001
_refine_ls_shift/su_mean 0.000
_refine_ls_structure_factor_coef Fsqd
_refine_ls_weighting_details 'calc w=1/[\s^2^(Fo^2^)+(0.0251P)^2^+2.1092P] where P=(Fo^2^+2Fc^2^)/3'
_refine_ls_weighting_scheme calc
_refine_ls_wR_factor_gt 0.0798
_refine_ls_wR_factor_ref 0.0894
_reflns_number_gt 2309
_reflns_number_total 3199
_reflns_threshold_expression >2sigma(I)
_cod_data_source_file c6dt03027k2.cif
_cod_data_source_block Compound_8
_cod_depositor_comments 'Adding full bibliography for 7040919--7040920.cif.'
_cod_original_sg_symbol_H-M P2(1)/c
_cod_database_code 7040919

loop_
_symmetry_equiv_pos_as_xyz
'x, y, z'
'-x, y+1/2, -z+1/2'
'-x, -y, -z'
'x, -y-1/2, z-1/2'

loop_
_atom_site_label
_atom_site_type_symbol
_atom_site_fract_x
_atom_site_fract_y
_atom_site_fract_z
_atom_site_U_iso_or_equiv
_atom_site_adp_type
_atom_site_occupancy
_atom_site_symmetry_multiplicity
_atom_site_calc_flag
_atom_site_refinement_flags
Ge1 Ge 0.24837(3) 0.51459(3) 0.66103(6) 0.01547(13) Uani 1 1 d .
C1 C 0.4055(3) 0.6127(3) 1.0816(6) 0.0298(12) Uani 1 1 d .
F1 F 0.47809(15) 0.6190(2) 1.0019(4) 0.0498(9) Uani 1 1 d .
F2 F 0.42166(16) 0.5807(2) 1.2465(4) 0.0446(8) Uani 1 1 d .
C2 C 0.3464(3) 0.5545(3) 0.9800(5) 0.0219(10) Uani 1 1 d .
H2A H 0.2972 0.5450 1.0534 0.026 Uiso 1 1 calc R
H2B H 0.3717 0.4947 0.9591 0.026 Uiso 1 1 calc R
F3 F 0.37929(18) 0.69801(18) 1.1031(4) 0.0465(8) Uani 1 1 d .
C3 C 0.3206(3) 0.5951(3) 0.8008(6) 0.0229(11) Uani 1 1 d .
H3A H 0.3700 0.6083 0.7305 0.027 Uiso 1 1 calc R
H3B H 0.2920 0.6530 0.8221 0.027 Uiso 1 1 calc R
C5 C 0.2813(3) 0.3950(3) 0.3603(6) 0.0227(11) Uani 1 1 d .
H5 H 0.2267 0.4088 0.3242 0.027 Uiso 1 1 calc R
C4 C 0.3131(2) 0.4335(3) 0.5159(6) 0.0181(10) Uani 1 1 d .
C8 C 0.4407(3) 0.3575(3) 0.4553(6) 0.0267(11) Uani 1 1 d .
H8 H 0.4961 0.3456 0.4878 0.032 Uiso 1 1 calc R
C7 C 0.4070(3) 0.3178(3) 0.3042(6) 0.0260(11) Uani 1 1 d .
H7 H 0.4384 0.2776 0.2337 0.031 Uiso 1 1 calc R
C6 C 0.3268(3) 0.3373(3) 0.2567(6) 0.0261(11) Uani 1 1 d .
H6 H 0.3031 0.3108 0.1523 0.031 Uiso 1 1 calc R
C9 C 0.3947(3) 0.4142(3) 0.5590(6) 0.0239(11) Uani 1 1 d .
H9 H 0.4190 0.4410 0.6626 0.029 Uiso 1 1 calc R
C10 C 0.1810(2) 0.4470(3) 0.8255(6) 0.0165(10) Uani 1 1 d .
C11 C 0.1325(2) 0.4916(3) 0.9491(5) 0.0216(10) Uani 1 1 d .
H11 H 0.1311 0.5558 0.9498 0.026 Uiso 1 1 calc R
C12 C 0.0860(3) 0.4439(3) 1.0712(6) 0.0260(11) Uani 1 1 d .
H12 H 0.0528 0.4753 1.1538 0.031 Uiso 1 1 calc R
C13 C 0.0884(3) 0.3510(3) 1.0723(6) 0.0259(11) Uani 1 1 d .
H13 H 0.0568 0.3182 1.1560 0.031 Uiso 1 1 calc R
C14 C 0.1361(3) 0.3058(3) 0.9531(6) 0.0298(12) Uani 1 1 d .
H14 H 0.1377 0.2416 0.9544 0.036 Uiso 1 1 calc R
C15 C 0.1823(3) 0.3534(3) 0.8299(6) 0.0221(10) Uani 1 1 d .
H15 H 0.2153 0.3213 0.7476 0.027 Uiso 1 1 calc R
C16 C 0.1784(3) 0.5862(3) 0.5016(6) 0.0173(10) Uani 1 1 d .
C17 C 0.0929(3) 0.5827(3) 0.5086(6) 0.0219(10) Uani 1 1 d .
H17 H 0.0672 0.5459 0.5954 0.026 Uiso 1 1 calc R
C18 C 0.0459(3) 0.6331(3) 0.3885(6) 0.0267(11) Uani 1 1 d .
H18 H -0.0121 0.6303 0.3931 0.032 Uiso 1 1 calc R
C19 C 0.0825(3) 0.6871(3) 0.2628(6) 0.0273(12) Uani 1 1 d .
H19 H 0.0499 0.7211 0.1810 0.033 Uiso 1 1 calc R
C20 C 0.1666(3) 0.6918(3) 0.2556(6) 0.0261(11) Uani 1 1 d .
H20 H 0.1920 0.7292 0.1691 0.031 Uiso 1 1 calc R
C21 C 0.2137(3) 0.6420(3) 0.3745(6) 0.0220(10) Uani 1 1 d .
H21 H 0.2716 0.6460 0.3694 0.026 Uiso 1 1 calc R

loop_
_atom_site_aniso_label
_atom_site_aniso_U_11
_atom_site_aniso_U_22
_atom_site_aniso_U_33
_atom_site_aniso_U_23
_atom_site_aniso_U_13
_atom_site_aniso_U_12
Ge1 0.0140(2) 0.0162(2) 0.0162(2) 0.0004(2) -0.00158(16) -0.0002(2)
C1 0.020(3) 0.047(3) 0.022(3) 0.004(2) 0.001(2) -0.001(2)
F1 0.0224(17) 0.088(2) 0.0394(18) -0.0043(17) 0.0045(15) -0.0178(15)
F2 0.0352(17) 0.072(2) 0.0257(17) 0.0053(16) -0.0130(14) -0.0141(15)
C2 0.019(2) 0.030(2) 0.017(3) -0.002(2) 0.001(2) -0.003(2)
F3 0.054(2) 0.0372(18) 0.048(2) -0.0122(15) -0.0038(16) -0.0107(15)
C3 0.019(2) 0.029(3) 0.020(3) 0.002(2) -0.002(2) -0.001(2)
C5 0.018(2) 0.026(3) 0.024(3) 0.001(2) 0.002(2) -0.0035(19)
C4 0.015(2) 0.019(2) 0.020(3) 0.005(2) -0.001(2) -0.0017(18)
C8 0.017(2) 0.036(3) 0.027(3) -0.001(2) 0.004(2) 0.003(2)
C7 0.030(3) 0.024(3) 0.025(3) 0.000(2) 0.012(2) -0.001(2)
C6 0.029(3) 0.028(3) 0.021(3) -0.006(2) 0.001(2) -0.007(2)
C9 0.022(3) 0.031(3) 0.018(3) -0.004(2) -0.002(2) -0.001(2)
C10 0.012(2) 0.023(2) 0.015(2) -0.0046(19) -0.0061(19) -0.0003(18)
C11 0.021(2) 0.023(2) 0.021(2) 0.000(2) -0.0007(19) 0.000(2)
C12 0.020(3) 0.041(3) 0.017(3) -0.001(2) -0.005(2) 0.000(2)
C13 0.023(3) 0.035(3) 0.019(3) 0.004(2) -0.002(2) -0.015(2)
C14 0.032(3) 0.029(3) 0.028(3) 0.000(2) -0.011(2) -0.007(2)
C15 0.020(2) 0.028(3) 0.019(3) -0.001(2) -0.005(2) -0.001(2)
C16 0.021(2) 0.015(2) 0.016(2) -0.0038(19) 0.0012(19) 0.0005(18)
C17 0.021(2) 0.019(2) 0.026(3) 0.001(2) -0.003(2) 0.0001(19)
C18 0.018(3) 0.026(3) 0.036(3) -0.002(2) -0.004(2) 0.007(2)
C19 0.037(3) 0.022(3) 0.023(3) 0.002(2) -0.010(2) 0.008(2)
C20 0.038(3) 0.020(2) 0.020(3) 0.004(2) -0.003(2) -0.003(2)
C21 0.025(3) 0.023(2) 0.017(2) -0.004(2) 0.000(2) -0.005(2)

loop_
_atom_type_symbol
_atom_type_description
_atom_type_scat_dispersion_real
_atom_type_scat_dispersion_imag
_atom_type_scat_source
C C 0.0033 0.0016 'International Tables Vol C Tables 4.2.6.8 and 6.1.1.4'
H H 0.0000 0.0000 'International Tables Vol C Tables 4.2.6.8 and 6.1.1.4'
F F 0.0171 0.0103 'International Tables Vol C Tables 4.2.6.8 and 6.1.1.4'
Ge Ge 0.1547 1.8001 'International Tables Vol C Tables 4.2.6.8 and 6.1.1.4'

loop_
_geom_angle_atom_site_label_1
_geom_angle_atom_site_label_2
_geom_angle_atom_site_label_3
_geom_angle
C10 Ge1 C4 110.76(16)
C10 Ge1 C16 109.42(17)
C4 Ge1 C16 108.37(17)
C10 Ge1 C3 108.62(18)
C4 Ge1 C3 110.00(18)
C16 Ge1 C3 109.67(16)
F1 C1 F2 105.5(4)
F1 C1 F3 105.9(4)
F2 C1 F3 106.3(4)
F1 C1 C2 112.7(4)
F2 C1 C2 112.3(4)
F3 C1 C2 113.4(4)
C1 C2 C3 112.8(4)
C1 C2 H2A 109.0
C3 C2 H2A 109.0
C1 C2 H2B 109.0
C3 C2 H2B 109.0
H2A C2 H2B 107.8
C2 C3 Ge1 112.6(3)
C2 C3 H3A 109.1
Ge1 C3 H3A 109.1
C2 C3 H3B 109.1
Ge1 C3 H3B 109.1
H3A C3 H3B 107.8
C6 C5 C4 121.7(4)
C6 C5 H5 119.2
C4 C5 H5 119.2
C5 C4 C9 117.0(4)
C5 C4 Ge1 121.3(3)
C9 C4 Ge1 121.6(3)
C9 C8 C7 120.3(4)
C9 C8 H8 119.8
C7 C8 H8 119.8
C8 C7 C6 119.1(4)
C8 C7 H7 120.4
C6 C7 H7 120.4
C5 C6 C7 120.2(4)
C5 C6 H6 119.9
C7 C6 H6 119.9
C8 C9 C4 121.6(4)
C8 C9 H9 119.2
C4 C9 H9 119.2
C15 C10 C11 117.9(4)
C15 C10 Ge1 121.4(3)
C11 C10 Ge1 120.7(3)
C12 C11 C10 121.2(4)
C12 C11 H11 119.4
C10 C11 H11 119.4
C13 C12 C11 119.7(4)
C13 C12 H12 120.1
C11 C12 H12 120.1
C14 C13 C12 120.1(4)
C14 C13 H13 119.9
C12 C13 H13 119.9
C13 C14 C15 120.3(4)
C13 C14 H14 119.9
C15 C14 H14 119.9
C10 C15 C14 120.8(4)
C10 C15 H15 119.6
C14 C15 H15 119.6
C21 C16 C17 118.2(4)
C21 C16 Ge1 119.6(3)
C17 C16 Ge1 122.2(3)
C18 C17 C16 120.0(4)
C18 C17 H17 120.0
C16 C17 H17 120.0
C19 C18 C17 120.5(4)
C19 C18 H18 119.7
C17 C18 H18 119.7
C18 C19 C20 120.1(4)
C18 C19 H19 119.9
C20 C19 H19 119.9
C19 C20 C21 119.7(4)
C19 C20 H20 120.2
C21 C20 H20 120.2
C20 C21 C16 121.5(4)
C20 C21 H21 119.2
C16 C21 H21 119.2

loop_
_geom_bond_atom_site_label_1
_geom_bond_atom_site_label_2
_geom_bond_distance
Ge1 C10 1.940(4)
Ge1 C4 1.941(4)
Ge1 C16 1.951(4)
Ge1 C3 1.966(4)
C1 F1 1.339(5)
C1 F2 1.341(5)
C1 F3 1.343(5)
C1 C2 1.492(6)
C2 C3 1.519(6)
C2 H2A 0.9900
C2 H2B 0.9900
C3 H3A 0.9900
C3 H3B 0.9900
C5 C6 1.378(6)
C5 C4 1.387(6)
C5 H5 0.9500
C4 C9 1.398(5)
C8 C9 1.373(6)
C8 C7 1.379(6)
C8 H8 0.9500
C7 C6 1.383(6)
C7 H7 0.9500
C6 H6 0.9500
C9 H9 0.9500
C10 C15 1.385(6)
C10 C11 1.391(6)
C11 C12 1.388(6)
C11 H11 0.9500
C12 C13 1.374(6)
C12 H12 0.9500
C13 C14 1.367(6)
C13 H13 0.9500
C14 C15 1.390(6)
C14 H14 0.9500
C15 H15 0.9500
C16 C21 1.389(6)
C16 C17 1.401(6)
C17 C18 1.390(6)
C17 H17 0.9500
C18 C19 1.376(6)
C18 H18 0.9500
C19 C20 1.378(6)
C19 H19 0.9500
C20 C21 1.380(6)
C20 H20 0.9500
C21 H21 0.9500
